data_4123308
loop_
_publ_author_name
'Wang, Yi'
'Tan, Xiao'
'Zhang, Yu-Mo'
'Zhu, Shaoyin'
'Zhang, Ivan'
'Yu, Binhong'
'Wang, Kai'
'Yang, Bing'
'Li, Minjie'
'Zou, Bo'
'Zhang, Sean Xiao-An'

_publ_section_title
;
 Dynamic Behavior of Molecular Switches in Crystal under Pressure and Its
 Reflection on Tactile Sensing.
;
_journal_issue 2
_journal_name_full 'Journal of the American Chemical Society'
_journal_page_first 931
_journal_page_last 939
_journal_paper_doi 10.1021/ja511499p
_journal_volume 137
_journal_year 2015
_chemical_formula_moiety 'C25 H21 N3 O5'
_chemical_formula_sum 'C25 H21 N3 O5'
_chemical_formula_weight 443.45
_chemical_name_systematic
; 
 ? 
;
_space_group_IT_number 14
_symmetry_cell_setting monoclinic
_symmetry_space_group_name_Hall '-P 2ybc'
_symmetry_space_group_name_H-M 'P 1 21/c 1'
_atom_sites_solution_hydrogens geom
_atom_sites_solution_primary direct
_atom_sites_solution_secondary difmap
_audit_creation_method SHELXL-97
_cell_angle_alpha 90.00
_cell_angle_beta 109.95(3)
_cell_angle_gamma 90.00
_cell_formula_units_Z 4
_cell_length_a 14.314(3)
_cell_length_b 13.075(3)
_cell_length_c 12.034(2)
_cell_measurement_reflns_used 12124
_cell_measurement_temperature 153(2)
_cell_measurement_theta_max 27.56
_cell_measurement_theta_min 3.03
_cell_volume 2117.1(8)
_computing_cell_refinement RAPID-AUTO
_computing_data_collection 'RAPID-AUTO (Rigaku Corporation, 1998)'
_computing_data_reduction 'CrystalStructure (Rigaku/MSC and Rigaku Corporation, 2002)'
_computing_molecular_graphics 'SHELXTL (Sheldrick, 2008)'
_computing_publication_material SHELXL-97
_computing_structure_refinement 'SHELXL-97 (Sheldrick, 2008)'
_computing_structure_solution 'SHELXS-97 (Sheldrick, 2008)'
_diffrn_ambient_temperature 153(2)
_diffrn_measured_fraction_theta_full 0.989
_diffrn_measured_fraction_theta_max 0.989
_diffrn_measurement_device_type 'Rigaku RAXIS-RAPID'
_diffrn_measurement_method '\w scans'
_diffrn_radiation_monochromator graphite
_diffrn_radiation_source 'fine-focus sealed tube'
_diffrn_radiation_type MoK\a
_diffrn_radiation_wavelength 0.71073
_diffrn_reflns_av_R_equivalents 0.0719
_diffrn_reflns_av_sigmaI/netI 0.0645
_diffrn_reflns_limit_h_max 18
_diffrn_reflns_limit_h_min -18
_diffrn_reflns_limit_k_max 16
_diffrn_reflns_limit_k_min -15
_diffrn_reflns_limit_l_max 15
_diffrn_reflns_limit_l_min -15
_diffrn_reflns_number 19794
_diffrn_reflns_theta_full 27.48
_diffrn_reflns_theta_max 27.48
_diffrn_reflns_theta_min 3.03
_exptl_absorpt_coefficient_mu 0.099
_exptl_absorpt_correction_T_max 0.9830
_exptl_absorpt_correction_T_min 0.9780
_exptl_absorpt_correction_type multi-scan
_exptl_crystal_colour colorless
_exptl_crystal_density_diffrn 1.391
_exptl_crystal_density_method 'not measured'
_exptl_crystal_description block
_exptl_crystal_F_000 928
_exptl_crystal_size_max 0.23
_exptl_crystal_size_mid 0.19
_exptl_crystal_size_min 0.17
_refine_diff_density_max 0.247
_refine_diff_density_min -0.204
_refine_diff_density_rms 0.050
_refine_ls_extinction_method none
_refine_ls_goodness_of_fit_ref 1.018
_refine_ls_hydrogen_treatment constr
_refine_ls_matrix_type full
_refine_ls_number_parameters 300
_refine_ls_number_reflns 4800
_refine_ls_number_restraints 0
_refine_ls_restrained_S_all 1.018
_refine_ls_R_factor_all 0.1039
_refine_ls_R_factor_gt 0.0549
_refine_ls_shift/su_max 0.000
_refine_ls_shift/su_mean 0.000
_refine_ls_structure_factor_coef Fsqd
_refine_ls_weighting_details 'calc w=1/[\s^2^(Fo^2^)+(0.0649P)^2^+0.0000P] where P=(Fo^2^+2Fc^2^)/3'
_refine_ls_weighting_scheme calc
_refine_ls_wR_factor_gt 0.1217
_refine_ls_wR_factor_ref 0.1419
_reflns_number_gt 2825
_reflns_number_total 4800
_reflns_threshold_expression >2sigma(I)
_cod_data_source_file ja511499p_si_003.cif
_cod_data_source_block 1
_cod_depositor_comments 'Adding full bibliography for 4123306--4123308.cif.'
_cod_original_cell_volume 2117.2(7)
_cod_original_sg_symbol_H-M P2(1)/c
_cod_database_code 4123308

loop_
_symmetry_equiv_pos_as_xyz
'x, y, z'
'-x, y+1/2, -z+1/2'
'-x, -y, -z'
'x, -y-1/2, z-1/2'

loop_
_atom_site_label
_atom_site_type_symbol
_atom_site_fract_x
_atom_site_fract_y
_atom_site_fract_z
_atom_site_U_iso_or_equiv
_atom_site_adp_type
_atom_site_occupancy
_atom_site_symmetry_multiplicity
_atom_site_calc_flag
_atom_site_refinement_flags
C1 C -0.03403(17) 0.16974(15) 0.61557(19) 0.0325(5) Uani 1 1 d .
C2 C -0.09918(19) 0.24226(17) 0.5474(2) 0.0455(6) Uani 1 1 d .
H2 H -0.0842 0.2795 0.4878 0.055 Uiso 1 1 calc R
C3 C -0.1874(2) 0.25864(19) 0.5694(3) 0.0590(8) Uani 1 1 d .
H3 H -0.2328 0.3085 0.5244 0.071 Uiso 1 1 calc R
C4 C -0.2104(2) 0.2045(2) 0.6546(3) 0.0582(8) Uani 1 1 d .
H4 H -0.2709 0.2175 0.6681 0.070 Uiso 1 1 calc R
C5 C -0.14492(19) 0.13066(18) 0.7210(2) 0.0472(6) Uani 1 1 d .
H5 H -0.1606 0.0927 0.7796 0.057 Uiso 1 1 calc R
C6 C -0.05697(17) 0.11317(15) 0.70094(19) 0.0323(5) Uani 1 1 d .
C7 C 0.02425(16) 0.03543(14) 0.75374(18) 0.0289(5) Uani 1 1 d .
C8 C -0.00732(18) -0.06686(15) 0.6876(2) 0.0385(5) Uani 1 1 d .
H8A H -0.0688 -0.0910 0.6976 0.058 Uiso 1 1 calc R
H8B H 0.0453 -0.1177 0.7199 0.058 Uiso 1 1 calc R
H8C H -0.0185 -0.0568 0.6034 0.058 Uiso 1 1 calc R
C9 C 0.04956(19) 0.01744(17) 0.88570(19) 0.0384(5) Uani 1 1 d .
H9A H 0.0589 0.0834 0.9268 0.058 Uiso 1 1 calc R
H9B H 0.1109 -0.0227 0.9159 0.058 Uiso 1 1 calc R
H9C H -0.0048 -0.0199 0.8995 0.058 Uiso 1 1 calc R
C10 C 0.10980(16) 0.08440(14) 0.71995(17) 0.0272(4) Uani 1 1 d .
C11 C 0.18750(17) 0.01217(15) 0.70837(19) 0.0316(5) Uani 1 1 d .
H11 H 0.1713 -0.0267 0.6376 0.038 Uiso 1 1 calc R
C12 C 0.27600(18) -0.00176(15) 0.7880(2) 0.0340(5) Uani 1 1 d .
H12 H 0.2935 0.0394 0.8572 0.041 Uiso 1 1 calc R
C13 C 0.35011(17) -0.07594(15) 0.77844(19) 0.0330(5) Uani 1 1 d .
C14 C 0.42227(18) -0.11202(17) 0.8806(2) 0.0383(5) Uani 1 1 d .
H14 H 0.4261 -0.0844 0.9550 0.046 Uiso 1 1 calc R
C15 C 0.48852(17) -0.18735(16) 0.8757(2) 0.0375(5) Uani 1 1 d .
H15 H 0.5365 -0.2128 0.9461 0.045 Uiso 1 1 calc R
C16 C 0.48363(16) -0.22472(15) 0.76733(19) 0.0318(5) Uani 1 1 d .
C17 C 0.41623(19) -0.18830(18) 0.6640(2) 0.0431(6) Uani 1 1 d .
H17 H 0.4156 -0.2136 0.5897 0.052 Uiso 1 1 calc R
C18 C 0.3495(2) -0.11429(18) 0.6701(2) 0.0448(6) Uani 1 1 d .
H18 H 0.3022 -0.0890 0.5991 0.054 Uiso 1 1 calc R
C19 C 0.20377(15) 0.24009(14) 0.78354(18) 0.0269(4) Uani 1 1 d .
C20 C 0.26797(16) 0.29627(15) 0.87665(19) 0.0318(5) Uani 1 1 d .
H20 H 0.2790 0.2761 0.9559 0.038 Uiso 1 1 calc R
C21 C 0.31582(17) 0.38150(16) 0.8538(2) 0.0366(5) Uani 1 1 d .
H21 H 0.3600 0.4202 0.9167 0.044 Uiso 1 1 calc R
C22 C 0.29803(17) 0.40906(15) 0.7381(2) 0.0354(5) Uani 1 1 d .
C23 C 0.23500(17) 0.35465(15) 0.6447(2) 0.0340(5) Uani 1 1 d .
H23 H 0.2246 0.3756 0.5658 0.041 Uiso 1 1 calc R
C24 C 0.18650(16) 0.26877(15) 0.66627(18) 0.0296(5) Uani 1 1 d .
C25 C 0.12073(18) 0.20303(16) 0.56810(19) 0.0366(5) Uani 1 1 d .
H25A H 0.0782 0.2473 0.5040 0.044 Uiso 1 1 calc R
H25B H 0.1624 0.1607 0.5352 0.044 Uiso 1 1 calc R
N1 N 0.05823(14) 0.13676(12) 0.60993(15) 0.0301(4) Uani 1 1 d .
N2 N 0.55193(14) -0.30680(13) 0.76058(17) 0.0354(4) Uani 1 1 d .
N3 N 0.34716(17) 0.50046(14) 0.7129(2) 0.0481(5) Uani 1 1 d .
O1 O 0.15718(11) 0.15907(10) 0.81408(12) 0.0290(3) Uani 1 1 d .
O2 O 0.60994(13) -0.34098(12) 0.85341(15) 0.0491(5) Uani 1 1 d .
O3 O 0.54776(14) -0.33757(12) 0.66325(15) 0.0492(5) Uani 1 1 d .
O4 O 0.40562(17) 0.54575(15) 0.7958(2) 0.0762(7) Uani 1 1 d .
O5 O 0.32675(17) 0.52703(15) 0.60938(19) 0.0740(7) Uani 1 1 d .

loop_
_atom_site_aniso_label
_atom_site_aniso_U_11
_atom_site_aniso_U_22
_atom_site_aniso_U_33
_atom_site_aniso_U_23
_atom_site_aniso_U_13
_atom_site_aniso_U_12
C1 0.0304(12) 0.0288(10) 0.0334(11) -0.0050(9) 0.0044(10) -0.0018(9)
C2 0.0414(15) 0.0375(12) 0.0457(14) 0.0027(10) -0.0007(12) 0.0025(10)
C3 0.0375(16) 0.0426(14) 0.079(2) -0.0021(13) -0.0039(15) 0.0078(12)
C4 0.0322(15) 0.0516(15) 0.089(2) -0.0105(15) 0.0189(15) 0.0045(12)
C5 0.0350(15) 0.0492(14) 0.0608(17) -0.0075(12) 0.0206(13) -0.0043(11)
C6 0.0288(12) 0.0304(11) 0.0372(12) -0.0057(9) 0.0105(10) -0.0042(9)
C7 0.0292(12) 0.0294(10) 0.0278(11) -0.0002(8) 0.0094(9) -0.0052(8)
C8 0.0403(14) 0.0341(12) 0.0404(13) -0.0062(9) 0.0128(11) -0.0106(10)
C9 0.0434(15) 0.0419(12) 0.0326(12) -0.0009(9) 0.0164(11) -0.0073(10)
C10 0.0289(12) 0.0248(10) 0.0254(10) -0.0029(8) 0.0062(9) -0.0042(8)
C11 0.0316(13) 0.0305(10) 0.0333(12) -0.0034(8) 0.0120(10) -0.0022(8)
C12 0.0360(14) 0.0321(11) 0.0345(12) -0.0017(9) 0.0125(10) -0.0012(9)
C13 0.0295(13) 0.0333(11) 0.0382(12) -0.0019(9) 0.0142(10) -0.0027(9)
C14 0.0354(14) 0.0459(13) 0.0319(12) -0.0083(10) 0.0092(10) 0.0021(10)
C15 0.0306(13) 0.0442(12) 0.0337(12) -0.0016(9) 0.0059(10) 0.0031(10)
C16 0.0243(12) 0.0315(10) 0.0387(12) -0.0028(9) 0.0096(10) -0.0009(8)
C17 0.0433(15) 0.0507(14) 0.0351(13) -0.0055(10) 0.0132(11) 0.0086(11)
C18 0.0435(16) 0.0496(14) 0.0394(14) 0.0013(11) 0.0116(12) 0.0132(11)
C19 0.0238(11) 0.0254(10) 0.0332(11) 0.0007(8) 0.0119(9) -0.0002(8)
C20 0.0270(12) 0.0335(11) 0.0341(12) -0.0037(9) 0.0094(10) -0.0009(8)
C21 0.0275(13) 0.0334(11) 0.0460(14) -0.0087(9) 0.0089(11) -0.0048(9)
C22 0.0320(13) 0.0278(10) 0.0486(14) 0.0016(9) 0.0167(11) -0.0029(9)
C23 0.0330(13) 0.0313(11) 0.0400(13) 0.0045(9) 0.0153(11) 0.0014(9)
C24 0.0264(12) 0.0305(10) 0.0326(11) -0.0003(8) 0.0112(9) 0.0009(8)
C25 0.0424(15) 0.0389(12) 0.0284(11) 0.0029(9) 0.0118(10) -0.0097(10)
N1 0.0301(10) 0.0309(9) 0.0286(9) 0.0026(7) 0.0091(8) -0.0045(7)
N2 0.0274(11) 0.0360(10) 0.0425(12) -0.0052(8) 0.0117(9) -0.0026(8)
N3 0.0405(14) 0.0380(11) 0.0664(15) 0.0030(10) 0.0190(12) -0.0109(9)
O1 0.0320(9) 0.0285(7) 0.0263(7) -0.0023(5) 0.0097(6) -0.0057(6)
O2 0.0395(11) 0.0494(10) 0.0471(10) -0.0043(8) 0.0003(9) 0.0119(8)
O3 0.0502(12) 0.0549(10) 0.0456(10) -0.0059(8) 0.0204(9) 0.0112(8)
O4 0.0761(16) 0.0587(12) 0.0855(16) -0.0047(11) 0.0168(13) -0.0395(11)
O5 0.0822(17) 0.0617(12) 0.0720(15) 0.0225(10) 0.0186(13) -0.0259(11)

loop_
_atom_type_symbol
_atom_type_description
_atom_type_scat_dispersion_real
_atom_type_scat_dispersion_imag
_atom_type_scat_source
C C 0.0033 0.0016 'International Tables Vol C Tables 4.2.6.8 and 6.1.1.4'
H H 0.0000 0.0000 'International Tables Vol C Tables 4.2.6.8 and 6.1.1.4'
N N 0.0061 0.0033 'International Tables Vol C Tables 4.2.6.8 and 6.1.1.4'
O O 0.0106 0.0060 'International Tables Vol C Tables 4.2.6.8 and 6.1.1.4'

loop_
_geom_angle_atom_site_label_1
_geom_angle_atom_site_label_2
_geom_angle_atom_site_label_3
_geom_angle
C2 C1 C6 121.3(2)
C2 C1 N1 129.2(2)
C6 C1 N1 109.44(18)
C1 C2 C3 117.6(2)
C1 C2 H2 121.2
C3 C2 H2 121.2
C4 C3 C2 121.7(2)
C4 C3 H3 119.1
C2 C3 H3 119.1
C3 C4 C5 119.9(3)
C3 C4 H4 120.0
C5 C4 H4 120.0
C6 C5 C4 119.4(2)
C6 C5 H5 120.3
C4 C5 H5 120.3
C5 C6 C1 120.0(2)
C5 C6 C7 130.9(2)
C1 C6 C7 109.03(19)
C6 C7 C9 114.69(18)
C6 C7 C8 108.56(18)
C9 C7 C8 109.12(17)
C6 C7 C10 100.06(15)
C9 C7 C10 114.11(18)
C8 C7 C10 109.92(17)
C7 C8 H8A 109.5
C7 C8 H8B 109.5
H8A C8 H8B 109.5
C7 C8 H8C 109.5
H8A C8 H8C 109.5
H8B C8 H8C 109.5
C7 C9 H9A 109.5
C7 C9 H9B 109.5
H9A C9 H9B 109.5
C7 C9 H9C 109.5
H9A C9 H9C 109.5
H9B C9 H9C 109.5
N1 C10 O1 110.29(15)
N1 C10 C11 112.02(16)
O1 C10 C11 109.08(17)
N1 C10 C7 103.44(17)
O1 C10 C7 105.60(15)
C11 C10 C7 116.10(16)
C12 C11 C10 125.43(19)
C12 C11 H11 117.3
C10 C11 H11 117.3
C11 C12 C13 125.2(2)
C11 C12 H12 117.4
C13 C12 H12 117.4
C14 C13 C18 118.1(2)
C14 C13 C12 119.5(2)
C18 C13 C12 122.4(2)
C15 C14 C13 121.2(2)
C15 C14 H14 119.4
C13 C14 H14 119.4
C16 C15 C14 118.7(2)
C16 C15 H15 120.6
C14 C15 H15 120.6
C15 C16 C17 122.0(2)
C15 C16 N2 119.5(2)
C17 C16 N2 118.52(19)
C16 C17 C18 118.7(2)
C16 C17 H17 120.6
C18 C17 H17 120.6
C17 C18 C13 121.2(2)
C17 C18 H18 119.4
C13 C18 H18 119.4
O1 C19 C20 116.18(18)
O1 C19 C24 123.00(18)
C20 C19 C24 120.78(19)
C21 C20 C19 120.0(2)
C21 C20 H20 120.0
C19 C20 H20 120.0
C22 C21 C20 118.6(2)
C22 C21 H21 120.7
C20 C21 H21 120.7
C21 C22 C23 122.3(2)
C21 C22 N3 119.1(2)
C23 C22 N3 118.6(2)
C22 C23 C24 119.7(2)
C22 C23 H23 120.2
C24 C23 H23 120.2
C23 C24 C19 118.52(19)
C23 C24 C25 122.24(19)
C19 C24 C25 119.16(18)
N1 C25 C24 111.28(17)
N1 C25 H25A 109.4
C24 C25 H25A 109.4
N1 C25 H25B 109.4
C24 C25 H25B 109.4
H25A C25 H25B 108.0
C1 N1 C10 107.07(17)
C1 N1 C25 122.05(18)
C10 N1 C25 114.60(17)
O3 N2 O2 123.38(19)
O3 N2 C16 118.50(19)
O2 N2 C16 118.12(18)
O4 N3 O5 123.6(2)
O4 N3 C22 118.1(2)
O5 N3 C22 118.3(2)
C19 O1 C10 116.45(14)

loop_
_geom_bond_atom_site_label_1
_geom_bond_atom_site_label_2
_geom_bond_distance
C1 C2 1.385(3)
C1 C6 1.393(3)
C1 N1 1.413(3)
C2 C3 1.392(4)
C2 H2 0.9500
C3 C4 1.376(4)
C3 H3 0.9500
C4 C5 1.392(4)
C4 H4 0.9500
C5 C6 1.380(3)
C5 H5 0.9500
C6 C7 1.511(3)
C7 C9 1.522(3)
C7 C8 1.543(3)
C7 C10 1.554(3)
C8 H8A 0.9800
C8 H8B 0.9800
C8 H8C 0.9800
C9 H9A 0.9800
C9 H9B 0.9800
C9 H9C 0.9800
C10 N1 1.449(3)
C10 O1 1.474(2)
C10 C11 1.501(3)
C11 C12 1.314(3)
C11 H11 0.9500
C12 C13 1.471(3)
C12 H12 0.9500
C13 C14 1.391(3)
C13 C18 1.394(3)
C14 C15 1.382(3)
C14 H14 0.9500
C15 C16 1.372(3)
C15 H15 0.9500
C16 C17 1.373(3)
C16 N2 1.473(3)
C17 C18 1.379(3)
C17 H17 0.9500
C18 H18 0.9500
C19 O1 1.367(2)
C19 C20 1.392(3)
C19 C24 1.398(3)
C20 C21 1.384(3)
C20 H20 0.9500
C21 C22 1.375(3)
C21 H21 0.9500
C22 C23 1.375(3)
C22 N3 1.470(3)
C23 C24 1.390(3)
C23 H23 0.9500
C24 C25 1.504(3)
C25 N1 1.453(3)
C25 H25A 0.9900
C25 H25B 0.9900
N2 O3 1.220(2)
N2 O2 1.226(2)
N3 O4 1.215(3)
N3 O5 1.229(3)

loop_
_geom_torsion_atom_site_label_1
_geom_torsion_atom_site_label_2
_geom_torsion_atom_site_label_3
_geom_torsion_atom_site_label_4
_geom_torsion
C6 C1 C2 C3 1.7(3)
N1 C1 C2 C3 178.4(2)
C1 C2 C3 C4 -0.7(4)
C2 C3 C4 C5 -0.4(4)
C3 C4 C5 C6 0.4(4)
C4 C5 C6 C1 0.5(3)
C4 C5 C6 C7 -176.2(2)
C2 C1 C6 C5 -1.6(3)
N1 C1 C6 C5 -178.90(19)
C2 C1 C6 C7 175.79(19)
N1 C1 C6 C7 -1.5(2)
C5 C6 C7 C9 -40.2(3)
C1 C6 C7 C9 142.72(18)
C5 C6 C7 C8 82.1(3)
C1 C6 C7 C8 -95.0(2)
C5 C6 C7 C10 -162.8(2)
C1 C6 C7 C10 20.2(2)
C6 C7 C10 N1 -30.93(18)
C9 C7 C10 N1 -153.90(17)
C8 C7 C10 N1 83.15(19)
C6 C7 C10 O1 84.97(18)
C9 C7 C10 O1 -38.0(2)
C8 C7 C10 O1 -160.95(16)
C6 C7 C10 C11 -154.05(17)
C9 C7 C10 C11 83.0(2)
C8 C7 C10 C11 -40.0(2)
N1 C10 C11 C12 139.9(2)
O1 C10 C11 C12 17.5(3)
C7 C10 C11 C12 -101.6(2)
C10 C11 C12 C13 177.11(19)
C11 C12 C13 C14 -155.6(2)
C11 C12 C13 C18 22.6(3)
C18 C13 C14 C15 -3.1(3)
C12 C13 C14 C15 175.1(2)
C13 C14 C15 C16 1.6(3)
C14 C15 C16 C17 1.1(3)
C14 C15 C16 N2 -178.5(2)
C15 C16 C17 C18 -2.2(4)
N2 C16 C17 C18 177.5(2)
C16 C17 C18 C13 0.5(4)
C14 C13 C18 C17 2.1(4)
C12 C13 C18 C17 -176.1(2)
O1 C19 C20 C21 -177.94(18)
C24 C19 C20 C21 -0.2(3)
C19 C20 C21 C22 0.3(3)
C20 C21 C22 C23 -0.4(3)
C20 C21 C22 N3 179.0(2)
C21 C22 C23 C24 0.3(3)
N3 C22 C23 C24 -179.1(2)
C22 C23 C24 C19 -0.1(3)
C22 C23 C24 C25 -176.9(2)
O1 C19 C24 C23 177.70(18)
C20 C19 C24 C23 0.1(3)
O1 C19 C24 C25 -5.5(3)
C20 C19 C24 C25 176.9(2)
C23 C24 C25 N1 -164.16(19)
C19 C24 C25 N1 19.1(3)
C2 C1 N1 C10 163.1(2)
C6 C1 N1 C10 -19.9(2)
C2 C1 N1 C25 28.2(3)
C6 C1 N1 C25 -154.82(18)
O1 C10 N1 C1 -80.48(19)
C11 C10 N1 C1 157.82(16)
C7 C10 N1 C1 32.05(19)
O1 C10 N1 C25 58.2(2)
C11 C10 N1 C25 -63.5(2)
C7 C10 N1 C25 170.74(16)
C24 C25 N1 C1 85.7(2)
C24 C25 N1 C10 -46.2(2)
C15 C16 N2 O3 -178.5(2)
C17 C16 N2 O3 1.8(3)
C15 C16 N2 O2 1.7(3)
C17 C16 N2 O2 -177.9(2)
C21 C22 N3 O4 3.4(3)
C23 C22 N3 O4 -177.2(2)
C21 C22 N3 O5 -176.4(2)
C23 C22 N3 O5 3.0(3)
C20 C19 O1 C10 -165.03(17)
C24 C19 O1 C10 17.2(3)
N1 C10 O1 C19 -42.1(2)
C11 C10 O1 C19 81.3(2)
C7 C10 O1 C19 -153.25(16)
